data_1575815
loop_
_publ_author_name
'Elgayar, Fouad'
'Jeanneau, Erwann'
'Bargiela, Pascal'
'Mesbah, Adel'
'Essayem, Nadine'
'Mishra, Shashank'

_publ_section_title
;
 Exploring untapped potential of the molecular precursor approach to
 control fluorine-doping in mesostructured titania for acid catalysis
;
_journal_issue 22
_journal_name_full 'Catalysis Science &amp; Technology'
_journal_page_first 6744
_journal_page_last 6756
_journal_paper_doi 10.1039/D5CY00688K
_journal_volume 15
_journal_year 2025
_chemical_formula_moiety 'C37 H59 F24 N5 O17 Ti5, 0.5(C H Cl3)'
_chemical_formula_sum 'C37.5 H59.5 Cl1.5 F24 N5 O17 Ti5'
_chemical_formula_weight 1601.07
_space_group_crystal_system monoclinic
_space_group_IT_number 14
_space_group_name_Hall '-P 2ybc'
_space_group_name_H-M_alt 'P 1 21/c 1'
_atom_sites_solution_hydrogens geom
_audit_creation_date 2024-05-14
_audit_creation_method
;
Olex2 1.5-ac6-015
(compiled 2023.12.04 svn.r209d9fb2 for Rigaku Oxford Diffraction, GUI svn.r6873)
;
_audit_update_record
;
2025-02-19 deposited with the CCDC.	2025-09-17 downloaded from the CCDC.
;
_cell_angle_alpha 90
_cell_angle_beta 94.7420(10)
_cell_angle_gamma 90
_cell_formula_units_Z 4
_cell_length_a 15.49510(10)
_cell_length_b 13.28940(10)
_cell_length_c 32.9588(2)
_cell_measurement_reflns_used 55330
_cell_measurement_temperature 100.0(2)
_cell_measurement_theta_max 78.0760
_cell_measurement_theta_min 2.6720
_cell_volume 6763.66(8)
_computing_cell_refinement 'CrysAlisPro 1.171.43.105a (Rigaku OD, 2024)'
_computing_data_collection 'CrysAlisPro system (CCD 43.120a 64-bit (release 16-04-2024))'
_computing_data_reduction 'CrysAlisPro 1.171.43.105a (Rigaku OD, 2024)'
_computing_molecular_graphics 'Olex2 1.5-ac6-015 (Dolomanov et al., 2009)'
_computing_publication_material 'Olex2 1.5-ac6-015 (Dolomanov et al., 2009)'
_computing_structure_refinement 'SHELXL 2018/3 (Sheldrick, 2015)'
_diffrn_ambient_environment N~2~
_diffrn_ambient_temperature 100.0(2)
_diffrn_detector 'Hybrid Pixel Array Detector'
_diffrn_detector_area_resol_mean 10.0000
_diffrn_detector_type 'HyPix-Arc 100'
_diffrn_measured_fraction_theta_full 1.000
_diffrn_measured_fraction_theta_max 0.956
_diffrn_measurement_details
;
List of Runs (angles in degrees, time in seconds):

  # Type    Start    End  Width  t~exp~   \w     \q     \k     \f   Frames
#--------------------------------------------------------------------------
  1  \w     34.00 126.00   0.50    0.92    --   47.49  22.00 -95.00  184
  2  \w   -127.00 -35.00   0.50    0.92    --  -48.74 -22.00  98.00  184
  3  \w   -155.00 -71.00   0.50    3.68    --  -84.50 -22.00  98.00  168
  4  \w     87.00 155.00   0.50    3.68    --  100.60  22.00 -95.00  136
  5  \w     97.00 155.00   0.50    3.68    --  111.29  22.00 -95.00  116
  6  \w    -30.00  19.00   0.50    0.92    --   47.49 -38.00   0.00   98
  7  \w     18.00  80.00   0.50    0.92    --   47.49 -99.00-180.00  124
  8  \w    -19.00  29.00   0.50    0.92    --  -48.74  38.00-120.00   96
  9  \w    -19.00  29.00   0.50    0.92    --  -48.74  38.00  30.00   96
 10  \w    -51.00 -11.00   0.50    3.68    --  -84.50  61.00-120.00   80
 11  \w    -51.00 -11.00   0.50    3.68    --  -84.50  61.00  90.00   80
 12  \w    -51.00 -11.00   0.50    3.68    --  -84.50  61.00-150.00   80
 13  \w    -51.00 -11.00   0.50    3.68    --  -84.50  61.00  30.00   80
 14  \w    -51.00 -11.00   0.50    3.68    --  -84.50  61.00-180.00   80
 15  \w    -67.00 -17.00   0.50    3.68    --  -84.50  77.00 -30.00  100
 16  \w     33.00  92.00   0.50    3.68    --  100.60 -95.00 -60.00  118
 17  \w    112.00 172.00   0.50    3.68    --  100.60 125.00 120.00  120
 18  \w     33.00  92.00   0.50    3.68    --  100.60 -95.00 120.00  118
 19  \w    124.00 178.00   0.50    3.68    --  111.29  77.00 -90.00  108
 20  \w     44.00  92.00   0.50    3.68    --  111.29 -95.00  30.00   96
 21  \w     85.00 136.00   0.50    3.68    --  111.29  15.00-150.00  102
 22  \w     85.00 136.00   0.50    3.68    --  111.29  15.00 -60.00  102
 23  \w     44.00  75.00   0.50    3.68    --  111.29 -77.00-150.00   62
 24  \w     85.00 136.00   0.50    3.68    --  111.29  15.00-120.00  102
 25  \w     44.00  75.00   0.50    3.68    --  111.29 -77.00-120.00   62
 26  \w     44.00  75.00   0.50    3.68    --  111.29 -77.00-180.00   62
 27  \w    124.00 178.00   0.50    3.68    --  111.29  77.00  90.00  108
 28  \w     39.00 125.00   0.50    0.92    --   47.49  38.00-180.00  172
 29  \w   -126.00 -40.00   0.50    0.92    --  -48.74 -38.00-120.00  172
 30  \w   -126.00 -40.00   0.50    0.92    --  -48.74 -38.00  30.00  172
 31  \w   -126.00 -40.00   0.50    0.92    --  -48.74 -38.00 -60.00  172
 32  \w   -126.00 -40.00   0.50    0.92    --  -48.74 -38.00 -30.00  172
 33  \w   -136.00 -59.00   0.50    3.68    --  -84.50 -15.00   0.00  154
 34  \w     74.00 136.00   0.50    3.68    --  100.60  15.00   0.00  124
;
_diffrn_measurement_device 'four-circle diffractometer'
_diffrn_measurement_device_type 'XtaLAB Synergy, Dualflex, HyPix-Arc 100'
_diffrn_measurement_method '\w scans'
_diffrn_orient_matrix_type 'CrysAlisPro convention (1999,Acta A55,543-557)'
_diffrn_orient_matrix_UB_11 -0.0362585000
_diffrn_orient_matrix_UB_12 0.0329045000
_diffrn_orient_matrix_UB_13 -0.0428867000
_diffrn_orient_matrix_UB_21 -0.0922379000
_diffrn_orient_matrix_UB_22 0.0011082000
_diffrn_orient_matrix_UB_23 0.0142477000
_diffrn_orient_matrix_UB_31 0.0116789000
_diffrn_orient_matrix_UB_32 0.1111405000
_diffrn_orient_matrix_UB_33 0.0125530000
_diffrn_radiation_monochromator mirror
_diffrn_radiation_probe x-ray
_diffrn_radiation_type 'Cu K\a'
_diffrn_radiation_wavelength 1.54184
_diffrn_reflns_av_R_equivalents 0.0392
_diffrn_reflns_av_unetI/netI 0.0208
_diffrn_reflns_Laue_measured_fraction_full 1.000
_diffrn_reflns_Laue_measured_fraction_max 0.956
_diffrn_reflns_limit_h_max 18
_diffrn_reflns_limit_h_min -19
_diffrn_reflns_limit_k_max 16
_diffrn_reflns_limit_k_min -11
_diffrn_reflns_limit_l_max 40
_diffrn_reflns_limit_l_min -41
_diffrn_reflns_number 85609
_diffrn_reflns_point_group_measured_fraction_full 1.000
_diffrn_reflns_point_group_measured_fraction_max 0.956
_diffrn_reflns_theta_full 67.684
_diffrn_reflns_theta_max 78.394
_diffrn_reflns_theta_min 2.691
_diffrn_source 'micro-focus sealed X-ray tube'
_diffrn_source_type 'PhotonJet (Cu) X-ray Source'
_exptl_absorpt_coefficient_mu 6.520
_exptl_absorpt_correction_T_max 1.00000
_exptl_absorpt_correction_T_min 0.50859
_exptl_absorpt_correction_type multi-scan
_exptl_absorpt_process_details
;
CrysAlisPro 1.171.43.105a (Rigaku Oxford Diffraction, 2024)
Empirical absorption correction using spherical harmonics,
implemented in SCALE3 ABSPACK scaling algorithm.
;
_exptl_crystal_colour colourless
_exptl_crystal_colour_primary colourless
_exptl_crystal_density_diffrn 1.572
_exptl_crystal_description block
_exptl_crystal_F_000 3228
_exptl_crystal_size_max 0.247
_exptl_crystal_size_mid 0.134
_exptl_crystal_size_min 0.066
_refine_diff_density_max 2.126
_refine_diff_density_min -0.710
_refine_diff_density_rms 0.094
_refine_ls_extinction_method none
_refine_ls_goodness_of_fit_ref 1.044
_refine_ls_hydrogen_treatment constr
_refine_ls_matrix_type full
_refine_ls_number_parameters 834
_refine_ls_number_reflns 13869
_refine_ls_number_restraints 0
_refine_ls_restrained_S_all 1.044
_refine_ls_R_factor_all 0.0503
_refine_ls_R_factor_gt 0.0488
_refine_ls_shift/su_max 0.001
_refine_ls_shift/su_mean 0.000
_refine_ls_structure_factor_coef Fsqd
_refine_ls_weighting_details 'w=1/[\s^2^(Fo^2^)+(0.0806P)^2^+11.9727P] where P=(Fo^2^+2Fc^2^)/3'
_refine_ls_weighting_scheme calc
_refine_ls_wR_factor_gt 0.1390
_refine_ls_wR_factor_ref 0.1404
_reflns_Friedel_coverage 0.000
_reflns_number_gt 13138
_reflns_number_total 13869
_reflns_threshold_expression 'I > 2\s(I)'
_cod_data_source_file d5cy00688k2.cif
_cod_data_source_block ga75_autored
_cod_depositor_comments 'Adding full bibliography for 1575809--1575816.cif.'
_cod_original_formula_sum 'C37.50 H59.50 Cl1.50 F24 N5 O17 Ti5'
_cod_database_code 1575815
_shelx_shelxl_version_number 2018/3
_chemical_oxdiff_formula 'C150 H238 Cl6 F96 N20 O68 Ti20 '
_shelx_space_group_comment
;
The symmetry employed for this shelxl refinement is uniquely defined
by the following loop, which should always be used as a source of
symmetry information in preference to the above space-group names.
They are only intended as comments.
;
_olex2_refinement_description
;
1. Fixed Uiso
 At 1.2 times of:
  All C(H) groups, All C(H,H) groups
 At 1.5 times of:
  All C(H,H,H) groups
2. Others
 Fixed Sof: Cl1(0.5) Cl2(0.5) Cl3(0.5) C38(0.5) H38(0.5)
3.a Ternary CH refined with riding coordinates:
 C16(H16), C24(H24), C32(H32), C35(H35), C38(H38)
3.b Secondary CH2 refined with riding coordinates:
 C1(H1A,H1B), C2(H2A,H2B), C4(H4A,H4B), C5(H5A,H5B), C6(H6A,H6B), C7(H7A,H7B),
 C8(H8A,H8B), C9(H9A,H9B), C11(H11A,H11B), C12(H12A,H12B), C14(H14A,H14B),
 C15(H15A,H15B), C19(H19A,H19B), C20(H20A,H20B), C22(H22A,H22B), C23(H23A,H23B),
  C27(H27A,H27B), C28(H28A,H28B), C30(H30A,H30B), C31(H31A,H31B)
3.c Idealised Me refined as rotating group:
 C3(H3A,H3B,H3C), C10(H10A,H10B,H10C), C13(H13A,H13B,H13C), C21(H21A,H21B,
 H21C), C29(H29A,H29B,H29C)
;
_smtbx_masks_void_probe_radius 1.2
_smtbx_masks_void_truncation_radius 1.2
_olex2_exptl_crystal_mounting_method 'The crystal was mounted on a MITIGEN holder in perfluoroether oil'
_olex2_submission_original_sample_id GA75
_olex2_submission_special_instructions 'No special instructions were received'
_oxdiff_exptl_absorpt_empirical_details
;
Empirical correction (ABSPACK) includes:
- Absorption correction using spherical harmonics
- Frame scaling
;
_oxdiff_exptl_absorpt_empirical_full_max 1.576
_oxdiff_exptl_absorpt_empirical_full_min 0.665

loop_
_space_group_symop_operation_xyz
'x, y, z'
'-x, y+1/2, -z+1/2'
'-x, -y, -z'
'x, -y-1/2, z-1/2'

loop_
_atom_site_label
_atom_site_type_symbol
_atom_site_fract_x
_atom_site_fract_y
_atom_site_fract_z
_atom_site_U_iso_or_equiv
_atom_site_adp_type
_atom_site_occupancy
_atom_site_site_symmetry_order
_atom_site_calc_flag
_atom_site_refinement_flags_posn
_atom_site_refinement_flags_adp
_atom_site_refinement_flags_occupancy
_atom_site_disorder_assembly
_atom_site_disorder_group
Ti1 Ti 0.03969(3) 0.23858(4) 0.33941(2) 0.02031(11) Uani 1 1 d . . . . .
Ti2 Ti 0.24682(3) 0.20425(3) 0.32808(2) 0.01507(10) Uani 1 1 d . . . . .
Ti3 Ti 0.35109(3) 0.32083(3) 0.39207(2) 0.01578(10) Uani 1 1 d . . . . .
Ti4 Ti 0.51479(3) 0.12389(3) 0.40075(2) 0.01598(10) Uani 1 1 d . . . . .
Ti5 Ti 0.38618(3) -0.01445(3) 0.34101(2) 0.01510(10) Uani 1 1 d . . . . .
F1 F 0.47772(17) 0.54096(17) 0.45886(6) 0.0533(6) Uani 1 1 d . . . . .
F2 F 0.57936(14) 0.55609(18) 0.41960(7) 0.0530(6) Uani 1 1 d . . . . .
F3 F 0.48406(17) 0.67211(14) 0.42217(7) 0.0531(6) Uani 1 1 d . . . . .
F4 F 0.53646(13) 0.52359(17) 0.33793(6) 0.0450(5) Uani 1 1 d . . . . .
F5 F 0.45316(15) 0.65116(14) 0.34154(6) 0.0426(5) Uani 1 1 d . . . . .
F6 F 0.40176(15) 0.51038(17) 0.31884(6) 0.0457(5) Uani 1 1 d . . . . .
F7 F 0.71842(19) 0.40772(18) 0.43968(8) 0.0661(8) Uani 1 1 d . . . . .
F8 F 0.77333(19) 0.2599(2) 0.42827(12) 0.0891(11) Uani 1 1 d . . . . .
F9 F 0.6663(3) 0.2755(2) 0.46357(8) 0.1018(14) Uani 1 1 d . . . . .
F10 F 0.61749(16) 0.33359(16) 0.32388(6) 0.0484(5) Uani 1 1 d . . . . .
F11 F 0.70636(12) 0.43005(14) 0.35978(7) 0.0391(4) Uani 1 1 d . . . . .
F12 F 0.74157(16) 0.27797(18) 0.34536(10) 0.0658(8) Uani 1 1 d . . . . .
F13 F 0.15690(13) -0.17299(19) 0.40064(7) 0.0504(6) Uani 1 1 d . . . . .
F14 F 0.28139(14) -0.1654(2) 0.43276(6) 0.0495(5) Uani 1 1 d . . . . .
F15 F 0.2306(2) -0.30820(17) 0.41162(8) 0.0641(7) Uani 1 1 d . . . . .
F16 F 0.21726(16) -0.34446(15) 0.33186(8) 0.0517(6) Uani 1 1 d . . . . .
F17 F 0.14723(13) -0.20763(17) 0.31959(7) 0.0470(5) Uani 1 1 d . . . . .
F18 F 0.26627(14) -0.23458(17) 0.29227(6) 0.0468(5) Uani 1 1 d . . . . .
F19 F 0.08977(17) 0.1190(2) 0.23219(7) 0.0675(8) Uani 1 1 d . . . . .
F20 F 0.07267(19) 0.2327(3) 0.18656(8) 0.0857(10) Uani 1 1 d . . . . .
F21 F 0.18220(16) 0.13374(19) 0.18791(6) 0.0541(6) Uani 1 1 d . . . . .
F22 F 0.2773(2) 0.39622(18) 0.24129(8) 0.0652(7) Uani 1 1 d . . . . .
F23 F 0.19760(17) 0.3717(2) 0.18563(7) 0.0627(7) Uani 1 1 d . . . . .
F24 F 0.30621(12) 0.27605(16) 0.20135(6) 0.0406(5) Uani 1 1 d . . . . .
O1 O 0.12739(11) 0.13531(13) 0.33401(6) 0.0199(4) Uani 1 1 d . . . . .
O2 O -0.03929(14) 0.25506(16) 0.29547(7) 0.0328(5) Uani 1 1 d . . . . .
O3 O 0.14144(12) 0.31138(13) 0.32491(6) 0.0201(4) Uani 1 1 d . . . . .
O4 O 0.01777(13) 0.23613(16) 0.39344(6) 0.0282(4) Uani 1 1 d . . . . .
O5 O 0.25412(12) 0.21598(13) 0.38866(5) 0.0180(3) Uani 1 1 d . . . . .
O6 O 0.27748(12) 0.42537(14) 0.40733(6) 0.0221(4) Uani 1 1 d . . . . .
O7 O 0.32374(11) 0.30890(13) 0.33717(5) 0.0176(3) Uani 1 1 d . . . . .
O8 O 0.44518(12) 0.41733(13) 0.39389(6) 0.0204(4) Uani 1 1 d . . . . .
O9 O 0.43825(12) 0.21953(13) 0.40234(5) 0.0193(4) Uani 1 1 d . . . . .
O10 O 0.53819(12) 0.10460(14) 0.45687(5) 0.0208(4) Uani 1 1 d . . . . .
O11 O 0.61493(12) 0.19827(14) 0.38837(6) 0.0245(4) Uani 1 1 d . . . . .
O12 O 0.43398(11) -0.00240(13) 0.39794(5) 0.0161(3) Uani 1 1 d . . . . .
O13 O 0.48769(11) 0.08347(13) 0.34121(5) 0.0181(3) Uani 1 1 d . . . . .
O14 O 0.44050(12) -0.13245(13) 0.32746(6) 0.0215(4) Uani 1 1 d . . . . .
O15 O 0.28831(12) -0.09495(14) 0.35506(6) 0.0212(4) Uani 1 1 d . . . . .
O16 O 0.30712(11) 0.08984(13) 0.32941(5) 0.0174(3) Uani 1 1 d . . . . .
O17 O 0.23187(12) 0.20509(14) 0.26931(5) 0.0206(4) Uani 1 1 d . . . . .
N1 N -0.03509(15) 0.08876(19) 0.33661(8) 0.0263(5) Uani 1 1 d . . . . .
N2 N 0.01141(15) 0.40133(19) 0.35295(8) 0.0292(5) Uani 1 1 d . . . . .
N3 N 0.32612(16) 0.27827(17) 0.45819(7) 0.0227(5) Uani 1 1 d . . . . .
N4 N 0.61201(14) -0.01305(17) 0.40507(7) 0.0203(4) Uani 1 1 d . . . . .
N5 N 0.41184(14) 0.00831(17) 0.27509(6) 0.0201(4) Uani 1 1 d . . . . .
C1 C 0.11246(18) 0.0295(2) 0.33136(9) 0.0246(5) Uani 1 1 d . . . . .
H1A H 0.160319 -0.007474 0.346530 0.029 Uiso 1 1 calc R U . . .
H1B H 0.108730 0.007403 0.302586 0.029 Uiso 1 1 calc R U . . .
C2 C 0.02777(19) 0.0093(2) 0.34977(10) 0.0285(6) Uani 1 1 d . . . . .
H2A H 0.004848 -0.057315 0.340769 0.034 Uiso 1 1 calc R U . . .
H2B H 0.037317 0.008726 0.379847 0.034 Uiso 1 1 calc R U . . .
C3 C -0.1096(2) 0.0859(3) 0.36193(11) 0.0345(7) Uani 1 1 d . . . . .
H3A H -0.089152 0.096155 0.390558 0.052 Uiso 1 1 calc R U . . .
H3B H -0.138450 0.020387 0.358796 0.052 Uiso 1 1 calc R U . . .
H3C H -0.150684 0.139285 0.353180 0.052 Uiso 1 1 calc R U . . .
C4 C -0.0653(2) 0.0795(2) 0.29282(10) 0.0322(6) Uani 1 1 d . . . . .
H4A H -0.112333 0.029057 0.289115 0.039 Uiso 1 1 calc R U . . .
H4B H -0.017083 0.057791 0.276962 0.039 Uiso 1 1 calc R U . . .
C5 C -0.0984(2) 0.1828(3) 0.27835(11) 0.0376(7) Uani 1 1 d . . . . .
H5A H -0.101887 0.186458 0.248260 0.045 Uiso 1 1 calc R U . . .
H5B H -0.156839 0.195101 0.287390 0.045 Uiso 1 1 calc R U . . .
C6 C 0.15022(17) 0.4191(2) 0.32501(9) 0.0230(5) Uani 1 1 d . . . . .
H6A H 0.177805 0.441684 0.300539 0.028 Uiso 1 1 calc R U . . .
H6B H 0.186558 0.441400 0.349476 0.028 Uiso 1 1 calc R U . . .
C7 C 0.05985(19) 0.4628(2) 0.32511(10) 0.0302(6) Uani 1 1 d . . . . .
H7A H 0.062891 0.533577 0.334503 0.036 Uiso 1 1 calc R U . . .
H7B H 0.030424 0.461201 0.297287 0.036 Uiso 1 1 calc R U . . .
C8 C 0.0455(2) 0.4112(2) 0.39616(10) 0.0319(6) Uani 1 1 d . . . . .
H8A H 0.025350 0.474927 0.407743 0.038 Uiso 1 1 calc R U . . .
H8B H 0.109589 0.411072 0.398422 0.038 Uiso 1 1 calc R U . . .
C9 C 0.0115(2) 0.3217(2) 0.41875(10) 0.0333(7) Uani 1 1 d . . . . .
H9A H 0.046428 0.311640 0.444970 0.040 Uiso 1 1 calc R U . . .
H9B H -0.049487 0.333108 0.424398 0.040 Uiso 1 1 calc R U . . .
C10 C -0.0822(2) 0.4274(3) 0.34829(13) 0.0419(8) Uani 1 1 d . . . . .
H10A H -0.103449 0.422934 0.319506 0.063 Uiso 1 1 calc R U . . .
H10B H -0.090260 0.496092 0.358089 0.063 Uiso 1 1 calc R U . . .
H10C H -0.114487 0.380320 0.364196 0.063 Uiso 1 1 calc R U . . .
C11 C 0.23575(18) 0.1503(2) 0.42082(8) 0.0232(5) Uani 1 1 d . . . . .
H11A H 0.240256 0.079455 0.412001 0.028 Uiso 1 1 calc R U . . .
H11B H 0.176136 0.162117 0.428481 0.028 Uiso 1 1 calc R U . . .
C12 C 0.30108(19) 0.1709(2) 0.45726(8) 0.0244(5) Uani 1 1 d . . . . .
H12A H 0.275154 0.153199 0.482781 0.029 Uiso 1 1 calc R U . . .
H12B H 0.353125 0.128564 0.455260 0.029 Uiso 1 1 calc R U . . .
C13 C 0.4037(2) 0.2938(2) 0.48676(9) 0.0297(6) Uani 1 1 d . . . . .
H13A H 0.450908 0.250952 0.478772 0.044 Uiso 1 1 calc R U . . .
H13B H 0.390140 0.276177 0.514404 0.044 Uiso 1 1 calc R U . . .
H13C H 0.421445 0.364498 0.486052 0.044 Uiso 1 1 calc R U . . .
C14 C 0.2544(2) 0.3439(2) 0.46896(9) 0.0297(6) Uani 1 1 d . . . . .
H14A H 0.256494 0.352460 0.498866 0.036 Uiso 1 1 calc R U . . .
H14B H 0.198052 0.313483 0.459468 0.036 Uiso 1 1 calc R U . . .
C15 C 0.2647(2) 0.4450(2) 0.44857(8) 0.0279(6) Uani 1 1 d . . . . .
H15A H 0.212110 0.486520 0.450545 0.034 Uiso 1 1 calc R U . . .
H15B H 0.314968 0.481719 0.461844 0.034 Uiso 1 1 calc R U . . .
C16 C 0.43700(18) 0.51984(19) 0.38950(8) 0.0220(5) Uani 1 1 d . . . . .
H16 H 0.375595 0.538644 0.393078 0.026 Uiso 1 1 calc R U . . .
C17 C 0.4956(2) 0.5726(2) 0.42258(9) 0.0319(6) Uani 1 1 d . . . . .
C18 C 0.45789(19) 0.5515(2) 0.34684(9) 0.0266(6) Uani 1 1 d . . . . .
C19 C 0.60587(17) 0.0445(2) 0.47536(8) 0.0229(5) Uani 1 1 d . . . . .
H19A H 0.581341 -0.015464 0.488051 0.028 Uiso 1 1 calc R U . . .
H19B H 0.639314 0.083388 0.496924 0.028 Uiso 1 1 calc R U . . .
C20 C 0.66510(17) 0.0118(2) 0.44316(8) 0.0230(5) Uani 1 1 d . . . . .
H20A H 0.705995 0.066705 0.438067 0.028 Uiso 1 1 calc R U . . .
H20B H 0.699131 -0.047834 0.452857 0.028 Uiso 1 1 calc R U . . .
C21 C 0.66810(18) -0.0217(2) 0.37116(9) 0.0277(6) Uani 1 1 d . . . . .
H21A H 0.632562 -0.037420 0.345970 0.041 Uiso 1 1 calc R U . . .
H21B H 0.710492 -0.075556 0.377071 0.041 Uiso 1 1 calc R U . . .
H21C H 0.698481 0.042098 0.367917 0.041 Uiso 1 1 calc R U . . .
C22 C 0.56138(17) -0.1070(2) 0.40860(8) 0.0220(5) Uani 1 1 d . . . . .
H22A H 0.592023 -0.151438 0.429169 0.026 Uiso 1 1 calc R U . . .
H22B H 0.557531 -0.142779 0.382161 0.026 Uiso 1 1 calc R U . . .
C23 C 0.47015(17) -0.08639(19) 0.42082(8) 0.0196(5) Uani 1 1 d . . . . .
H23A H 0.433361 -0.146571 0.415356 0.024 Uiso 1 1 calc R U . . .
H23B H 0.472274 -0.071369 0.450303 0.024 Uiso 1 1 calc R U . . .
C24 C 0.63524(18) 0.2984(2) 0.39385(9) 0.0274(6) Uani 1 1 d . . . . .
H24 H 0.581108 0.337575 0.397049 0.033 Uiso 1 1 calc R U . . .
C25 C 0.6973(3) 0.3114(3) 0.43182(13) 0.0566(12) Uani 1 1 d . . . . .
C26 C 0.6764(2) 0.3346(2) 0.35555(12) 0.0370(8) Uani 1 1 d . . . . .
C27 C 0.50239(18) 0.1441(2) 0.30678(8) 0.0231(5) Uani 1 1 d . . . . .
H27A H 0.562545 0.134669 0.299451 0.028 Uiso 1 1 calc R U . . .
H27B H 0.494509 0.216005 0.313450 0.028 Uiso 1 1 calc R U . . .
C28 C 0.43866(18) 0.1143(2) 0.27077(8) 0.0222(5) Uani 1 1 d . . . . .
H28A H 0.387151 0.158623 0.269841 0.027 Uiso 1 1 calc R U . . .
H28B H 0.466441 0.122863 0.245001 0.027 Uiso 1 1 calc R U . . .
C29 C 0.33304(18) -0.0124(2) 0.24750(8) 0.0244(5) Uani 1 1 d . . . . .
H29A H 0.314235 -0.081881 0.251331 0.037 Uiso 1 1 calc R U . . .
H29B H 0.346215 -0.002745 0.219182 0.037 Uiso 1 1 calc R U . . .
H29C H 0.286737 0.033895 0.253787 0.037 Uiso 1 1 calc R U . . .
C30 C 0.48287(18) -0.0616(2) 0.26693(8) 0.0244(5) Uani 1 1 d . . . . .
H30A H 0.539482 -0.032225 0.276780 0.029 Uiso 1 1 calc R U . . .
H30B H 0.482901 -0.074045 0.237315 0.029 Uiso 1 1 calc R U . . .
C31 C 0.46812(19) -0.1591(2) 0.28907(8) 0.0241(5) Uani 1 1 d . . . . .
H31A H 0.423328 -0.200051 0.273556 0.029 Uiso 1 1 calc R U . . .
H31B H 0.522368 -0.198699 0.292474 0.029 Uiso 1 1 calc R U . . .
C32 C 0.28000(18) -0.1957(2) 0.36221(9) 0.0242(5) Uani 1 1 d . . . . .
H32 H 0.338960 -0.226726 0.365108 0.029 Uiso 1 1 calc R U . . .
C33 C 0.2369(2) -0.2111(2) 0.40190(10) 0.0328(7) Uani 1 1 d . . . . .
C34 C 0.2268(2) -0.2459(2) 0.32653(10) 0.0321(6) Uani 1 1 d . . . . .
C35 C 0.18367(18) 0.2581(2) 0.24037(8) 0.0255(6) Uani 1 1 d . . . . .
H35 H 0.141912 0.301414 0.253996 0.031 Uiso 1 1 calc R U . . .
C36 C 0.1323(2) 0.1853(3) 0.21125(10) 0.0445(9) Uani 1 1 d . . . . .
C37 C 0.2421(2) 0.3253(2) 0.21708(10) 0.0353(7) Uani 1 1 d . . . . .
Cl1 Cl 0.8018(2) 0.6408(3) 0.41457(9) 0.1054(13) Uani 0.5 1 d . . P . .
Cl2 Cl 0.86528(19) 0.8308(2) 0.44565(10) 0.0871(9) Uani 0.5 1 d . . P . .
Cl3 Cl 0.97916(18) 0.6963(2) 0.40977(10) 0.0829(8) Uani 0.5 1 d . . P . .
C38 C 0.8717(6) 0.7337(8) 0.4101(3) 0.060(2) Uani 0.5 1 d . . P . .
H38 H 0.855983 0.764683 0.382864 0.072 Uiso 0.5 1 calc R U P . .

loop_
_atom_site_aniso_label
_atom_site_aniso_U_11
_atom_site_aniso_U_22
_atom_site_aniso_U_33
_atom_site_aniso_U_23
_atom_site_aniso_U_13
_atom_site_aniso_U_12
Ti1 0.0173(2) 0.0177(2) 0.0258(2) -0.00007(18) 0.00100(17) 0.00058(17)
Ti2 0.0172(2) 0.0121(2) 0.0157(2) 0.00066(15) 0.00036(15) 0.00018(16)
Ti3 0.0204(2) 0.0108(2) 0.0158(2) -0.00037(15) -0.00057(16) 0.00100(16)
Ti4 0.0177(2) 0.0124(2) 0.0176(2) 0.00216(16) 0.00016(16) -0.00002(16)
Ti5 0.0193(2) 0.0107(2) 0.0155(2) 0.00030(15) 0.00278(15) 0.00025(16)
F1 0.0918(18) 0.0411(12) 0.0259(9) -0.0042(8) -0.0020(10) -0.0276(12)
F2 0.0374(11) 0.0562(14) 0.0626(14) -0.0170(11) -0.0116(10) -0.0088(10)
F3 0.0859(17) 0.0150(9) 0.0555(13) -0.0063(8) -0.0119(12) -0.0069(10)
F4 0.0432(11) 0.0506(13) 0.0438(11) 0.0048(9) 0.0194(9) 0.0124(9)
F5 0.0668(13) 0.0188(9) 0.0445(11) 0.0118(8) 0.0185(10) 0.0050(9)
F6 0.0606(13) 0.0501(12) 0.0250(9) 0.0076(8) -0.0056(8) -0.0160(10)
F7 0.0893(19) 0.0405(13) 0.0622(15) 0.0074(11) -0.0321(13) -0.0345(13)
F8 0.0601(17) 0.0664(18) 0.130(3) 0.0183(18) -0.0570(18) -0.0048(14)
F9 0.184(4) 0.082(2) 0.0328(12) 0.0125(13) -0.0301(17) -0.084(2)
F10 0.0666(14) 0.0411(12) 0.0373(10) 0.0085(9) 0.0034(10) -0.0228(10)
F11 0.0336(9) 0.0230(9) 0.0611(12) 0.0097(8) 0.0057(8) -0.0094(7)
F12 0.0492(13) 0.0399(12) 0.115(2) 0.0095(13) 0.0480(14) 0.0050(10)
F13 0.0316(10) 0.0728(16) 0.0487(12) 0.0144(11) 0.0157(9) 0.0005(10)
F14 0.0419(11) 0.0762(16) 0.0313(10) -0.0010(10) 0.0081(8) -0.0158(11)
F15 0.094(2) 0.0345(12) 0.0673(16) 0.0244(11) 0.0250(14) -0.0109(12)
F16 0.0606(14) 0.0199(9) 0.0742(15) -0.0090(9) 0.0037(11) -0.0134(9)
F17 0.0329(10) 0.0462(12) 0.0597(13) -0.0181(10) -0.0101(9) -0.0007(9)
F18 0.0493(12) 0.0549(13) 0.0362(10) -0.0125(9) 0.0045(9) -0.0202(10)
F19 0.0645(15) 0.102(2) 0.0357(11) -0.0089(12) 0.0028(10) -0.0550(15)
F20 0.0592(16) 0.142(3) 0.0496(15) 0.0076(17) -0.0349(13) 0.0088(18)
F21 0.0667(15) 0.0655(15) 0.0305(10) -0.0168(10) 0.0065(10) -0.0210(12)
F22 0.099(2) 0.0406(13) 0.0604(15) -0.0042(11) 0.0351(14) -0.0321(13)
F23 0.0738(16) 0.0681(16) 0.0501(13) 0.0412(12) 0.0293(12) 0.0349(13)
F24 0.0340(10) 0.0432(11) 0.0468(11) 0.0105(9) 0.0164(8) 0.0064(8)
O1 0.0188(8) 0.0142(9) 0.0268(9) -0.0009(7) 0.0020(7) -0.0008(7)
O2 0.0267(10) 0.0292(11) 0.0403(12) 0.0033(9) -0.0097(9) -0.0013(8)
O3 0.0204(9) 0.0143(9) 0.0254(9) 0.0017(7) 0.0008(7) 0.0003(7)
O4 0.0296(10) 0.0259(10) 0.0299(10) -0.0024(8) 0.0078(8) -0.0006(8)
O5 0.0234(9) 0.0156(8) 0.0152(8) 0.0032(7) 0.0023(6) -0.0009(7)
O6 0.0276(9) 0.0163(9) 0.0226(9) -0.0010(7) 0.0031(7) 0.0042(7)
O7 0.0214(8) 0.0137(8) 0.0175(8) 0.0017(6) 0.0005(6) -0.0014(7)
O8 0.0260(9) 0.0107(8) 0.0238(9) -0.0005(7) -0.0012(7) -0.0001(7)
O9 0.0236(9) 0.0125(8) 0.0213(9) 0.0000(7) -0.0015(7) 0.0011(7)
O10 0.0238(9) 0.0198(9) 0.0183(8) 0.0018(7) -0.0003(7) 0.0041(7)
O11 0.0221(9) 0.0183(9) 0.0326(10) 0.0059(8) -0.0007(8) -0.0033(7)
O12 0.0206(8) 0.0112(8) 0.0167(8) 0.0026(6) 0.0028(6) 0.0014(6)
O13 0.0227(8) 0.0146(8) 0.0171(8) 0.0039(7) 0.0034(7) -0.0014(7)
O14 0.0300(10) 0.0137(9) 0.0218(9) 0.0005(7) 0.0079(7) 0.0032(7)
O15 0.0232(9) 0.0130(9) 0.0276(9) 0.0018(7) 0.0036(7) -0.0021(7)
O16 0.0202(8) 0.0138(8) 0.0182(8) 0.0003(6) 0.0017(6) 0.0014(7)
O17 0.0248(9) 0.0197(9) 0.0167(8) 0.0017(7) -0.0014(7) 0.0013(7)
N1 0.0201(11) 0.0244(12) 0.0344(13) -0.0010(10) 0.0030(9) -0.0025(9)
N2 0.0193(11) 0.0237(12) 0.0446(14) -0.0008(11) 0.0024(10) 0.0052(9)
N3 0.0316(12) 0.0196(11) 0.0166(10) -0.0005(8) -0.0004(9) 0.0028(9)
N4 0.0208(10) 0.0209(11) 0.0196(10) 0.0031(8) 0.0034(8) 0.0026(9)
N5 0.0248(11) 0.0187(11) 0.0170(10) -0.0012(8) 0.0031(8) 0.0014(9)
C1 0.0235(13) 0.0153(13) 0.0351(15) -0.0018(11) 0.0034(11) -0.0023(10)
C2 0.0263(14) 0.0210(14) 0.0385(16) 0.0005(12) 0.0046(12) -0.0032(11)
C3 0.0248(14) 0.0328(17) 0.0473(18) -0.0029(14) 0.0107(13) -0.0069(12)
C4 0.0283(14) 0.0323(16) 0.0350(16) -0.0054(13) -0.0028(12) -0.0064(12)
C5 0.0274(15) 0.0395(18) 0.0436(18) 0.0005(14) -0.0110(13) -0.0054(13)
C6 0.0239(13) 0.0142(12) 0.0305(13) 0.0033(10) -0.0003(10) 0.0014(10)
C7 0.0271(14) 0.0187(13) 0.0442(17) 0.0037(12) -0.0001(12) 0.0035(11)
C8 0.0274(14) 0.0286(16) 0.0404(16) -0.0094(13) 0.0066(12) -0.0006(12)
C9 0.0330(15) 0.0324(16) 0.0358(16) -0.0091(13) 0.0112(12) -0.0005(13)
C10 0.0220(14) 0.0332(18) 0.070(2) -0.0040(16) 0.0023(14) 0.0076(13)
C11 0.0317(14) 0.0191(13) 0.0192(12) 0.0058(10) 0.0039(10) -0.0036(11)
C12 0.0332(14) 0.0212(13) 0.0187(12) 0.0050(10) 0.0018(10) 0.0007(11)
C13 0.0401(16) 0.0282(15) 0.0192(13) -0.0018(11) -0.0066(11) 0.0008(12)
C14 0.0380(16) 0.0316(16) 0.0202(13) -0.0017(11) 0.0074(11) 0.0067(13)
C15 0.0367(15) 0.0239(14) 0.0236(13) -0.0063(11) 0.0048(11) 0.0084(12)
C16 0.0281(13) 0.0122(12) 0.0260(13) 0.0002(10) 0.0030(10) -0.0003(10)
C17 0.0473(18) 0.0172(14) 0.0303(15) -0.0009(11) -0.0017(13) -0.0067(12)
C18 0.0334(14) 0.0183(13) 0.0287(14) 0.0030(11) 0.0055(11) 0.0021(11)
C19 0.0255(13) 0.0230(13) 0.0194(12) 0.0030(10) -0.0032(10) 0.0042(11)
C20 0.0185(12) 0.0257(14) 0.0243(13) 0.0057(10) -0.0018(10) 0.0039(10)
C21 0.0248(13) 0.0331(16) 0.0263(13) 0.0066(12) 0.0092(11) 0.0076(12)
C22 0.0251(13) 0.0156(12) 0.0256(13) 0.0039(10) 0.0037(10) 0.0045(10)
C23 0.0245(12) 0.0146(12) 0.0199(12) 0.0064(9) 0.0039(9) 0.0008(10)
C24 0.0232(13) 0.0199(14) 0.0379(16) 0.0046(11) -0.0037(11) -0.0057(11)
C25 0.070(3) 0.040(2) 0.055(2) 0.0147(18) -0.028(2) -0.026(2)
C26 0.0268(15) 0.0209(15) 0.065(2) 0.0097(14) 0.0156(14) -0.0015(12)
C27 0.0292(13) 0.0204(13) 0.0199(12) 0.0061(10) 0.0040(10) -0.0051(11)
C28 0.0293(13) 0.0207(13) 0.0174(11) 0.0033(10) 0.0056(10) -0.0001(10)
C29 0.0291(14) 0.0260(14) 0.0181(12) -0.0039(10) 0.0023(10) 0.0013(11)
C30 0.0286(13) 0.0241(14) 0.0218(12) -0.0016(10) 0.0090(10) 0.0034(11)
C31 0.0303(14) 0.0190(13) 0.0240(13) -0.0034(10) 0.0082(10) 0.0045(11)
C32 0.0241(13) 0.0154(13) 0.0332(14) 0.0023(10) 0.0038(11) -0.0029(10)
C33 0.0316(15) 0.0300(16) 0.0372(16) 0.0092(13) 0.0056(12) -0.0052(12)
C34 0.0331(15) 0.0218(15) 0.0412(17) -0.0045(12) 0.0023(13) -0.0062(12)
C35 0.0265(13) 0.0306(15) 0.0193(12) 0.0060(11) 0.0010(10) 0.0050(11)
C36 0.0382(18) 0.072(3) 0.0218(15) 0.0035(15) -0.0071(13) -0.0110(17)
C37 0.0473(18) 0.0289(16) 0.0315(15) 0.0101(13) 0.0148(13) 0.0081(14)
Cl1 0.118(2) 0.144(3) 0.0605(14) -0.0391(17) 0.0425(15) -0.074(2)
Cl2 0.0728(16) 0.0876(19) 0.100(2) -0.0435(16) -0.0013(14) 0.0210(14)
Cl3 0.0662(15) 0.0864(19) 0.096(2) -0.0233(15) 0.0052(13) 0.0193(13)
C38 0.047(4) 0.081(7) 0.050(5) -0.026(4) -0.001(4) 0.015(4)

loop_
_atom_type_symbol
_atom_type_description
_atom_type_scat_dispersion_real
_atom_type_scat_dispersion_imag
_atom_type_scat_source
C C 0.0181 0.0091 'International Tables Vol C Tables 4.2.6.8 and 6.1.1.4'
H H 0.0000 0.0000 'International Tables Vol C Tables 4.2.6.8 and 6.1.1.4'
Cl Cl 0.3639 0.7018 'International Tables Vol C Tables 4.2.6.8 and 6.1.1.4'
F F 0.0727 0.0534 'International Tables Vol C Tables 4.2.6.8 and 6.1.1.4'
N N 0.0311 0.0180 'International Tables Vol C Tables 4.2.6.8 and 6.1.1.4'
O O 0.0492 0.0322 'International Tables Vol C Tables 4.2.6.8 and 6.1.1.4'
Ti Ti 0.2191 1.8069 'International Tables Vol C Tables 4.2.6.8 and 6.1.1.4'

loop_
_exptl_crystal_face_index_h
_exptl_crystal_face_index_k
_exptl_crystal_face_index_l
_exptl_crystal_face_perp_dist
1 0 1 0.0324
-2 0 -1 0.0235
0 2 1 0.1131
4 -1 -20 0.0594
-5 -1 19 0.0600
-2 -8 -1 0.1212
-3 5 16 0.0898
1 2 -2 0.1154
0 0 -1 0.0578
0 3 20 0.0811
1 7 -11 0.1104
0 -1 0 0.1221
9 1 -11 0.0652

loop_
_geom_angle_atom_site_label_1
_geom_angle_atom_site_label_2
_geom_angle_atom_site_label_3
_geom_angle
_geom_angle_site_symmetry_1
_geom_angle_site_symmetry_3
_geom_angle_publ_flag
O1 Ti1 Ti2 36.78(5) . . ?
O1 Ti1 N1 74.92(8) . . ?
O1 Ti1 N2 147.15(8) . . ?
O2 Ti1 Ti2 121.40(8) . . ?
O2 Ti1 O1 115.95(9) . . ?
O2 Ti1 O3 104.41(9) . . ?
O2 Ti1 O4 127.08(10) . . ?
O2 Ti1 N1 76.73(9) . . ?
O2 Ti1 N2 85.06(10) . . ?
O3 Ti1 Ti2 39.00(5) . . ?
O3 Ti1 O1 75.06(7) . . ?
O3 Ti1 N1 146.82(8) . . ?
O3 Ti1 N2 75.30(8) . . ?
O4 Ti1 Ti2 111.51(7) . . ?
O4 Ti1 O1 105.16(9) . . ?
O4 Ti1 O3 117.72(9) . . ?
O4 Ti1 N1 83.74(9) . . ?
O4 Ti1 N2 76.79(10) . . ?
N1 Ti1 Ti2 111.57(6) . . ?
N2 Ti1 Ti2 111.21(6) . . ?
N2 Ti1 N1 136.98(9) . . ?
Ti3 Ti2 Ti1 108.898(17) . . ?
O1 Ti2 Ti1 33.99(5) . . ?
O1 Ti2 Ti3 126.45(5) . . ?
O1 Ti2 O3 67.79(7) . . ?
O3 Ti2 Ti1 34.43(5) . . ?
O3 Ti2 Ti3 93.15(5) . . ?
O5 Ti2 Ti1 81.43(5) . . ?
O5 Ti2 Ti3 43.09(5) . . ?
O5 Ti2 O1 85.30(7) . . ?
O5 Ti2 O3 88.68(7) . . ?
O7 Ti2 Ti1 120.07(6) . . ?
O7 Ti2 Ti3 35.56(5) . . ?
O7 Ti2 O1 152.05(8) . . ?
O7 Ti2 O3 89.23(7) . . ?
O7 Ti2 O5 78.22(7) . . ?
O7 Ti2 O17 100.44(8) . . ?
O16 Ti2 Ti1 128.97(6) . . ?
O16 Ti2 Ti3 99.98(6) . . ?
O16 Ti2 O1 95.18(8) . . ?
O16 Ti2 O3 162.67(8) . . ?
O16 Ti2 O5 93.19(8) . . ?
O16 Ti2 O7 108.02(8) . . ?
O16 Ti2 O17 92.80(8) . . ?
O17 Ti2 Ti1 94.34(6) . . ?
O17 Ti2 Ti3 135.98(6) . . ?
O17 Ti2 O1 93.59(8) . . ?
O17 Ti2 O3 85.43(8) . . ?
O17 Ti2 O5 173.98(8) . . ?
O5 Ti3 Ti2 41.82(5) . . ?
O5 Ti3 N3 72.90(8) . . ?
O6 Ti3 Ti2 105.44(6) . . ?
O6 Ti3 O5 93.36(8) . . ?
O6 Ti3 O8 88.53(8) . . ?
O6 Ti3 O9 154.17(8) . . ?
O6 Ti3 N3 77.16(8) . . ?
O7 Ti3 Ti2 35.77(6) . . ?
O7 Ti3 O5 77.17(7) . . ?
O7 Ti3 O6 103.36(8) . . ?
O7 Ti3 O8 101.53(8) . . ?
O7 Ti3 O9 102.47(8) . . ?
O7 Ti3 N3 150.03(8) . . ?
O8 Ti3 Ti2 136.67(6) . . ?
O8 Ti3 O5 177.91(8) . . ?
O8 Ti3 N3 108.43(8) . . ?
O9 Ti3 Ti2 95.32(6) . . ?
O9 Ti3 O5 92.00(8) . . ?
O9 Ti3 O8 86.67(8) . . ?
O9 Ti3 N3 80.34(8) . . ?
N3 Ti3 Ti2 114.58(6) . . ?
O9 Ti4 Ti5 92.64(6) . . ?
O9 Ti4 O10 98.44(8) . . ?
O9 Ti4 O11 101.29(9) . . ?
O9 Ti4 O12 100.39(8) . . ?
O9 Ti4 O13 97.72(8) . . ?
O9 Ti4 N4 173.63(8) . . ?
O10 Ti4 Ti5 125.41(6) . . ?
O10 Ti4 O11 100.79(9) . . ?
O10 Ti4 O12 90.01(8) . . ?
O10 Ti4 O13 156.88(8) . . ?
O10 Ti4 N4 76.37(8) . . ?
O11 Ti4 Ti5 129.08(6) . . ?
O11 Ti4 O12 154.01(8) . . ?
O11 Ti4 O13 92.12(8) . . ?
O11 Ti4 N4 83.47(8) . . ?
O12 Ti4 Ti5 35.41(5) . . ?
O12 Ti4 N4 76.15(7) . . ?
O13 Ti4 Ti5 37.20(5) . . ?
O13 Ti4 O12 70.85(7) . . ?
O13 Ti4 N4 86.26(7) . . ?
N4 Ti4 Ti5 87.52(6) . . ?
O12 Ti5 Ti4 38.05(5) . . ?
O12 Ti5 O13 73.47(7) . . ?
O12 Ti5 N5 145.47(8) . . ?
O13 Ti5 Ti4 37.27(5) . . ?
O13 Ti5 N5 73.81(8) . . ?
O14 Ti5 Ti4 110.90(6) . . ?
O14 Ti5 O12 98.99(8) . . ?
O14 Ti5 O13 100.09(8) . . ?
O14 Ti5 O15 88.31(8) . . ?
O14 Ti5 O16 151.92(8) . . ?
O14 Ti5 N5 76.23(8) . . ?
O15 Ti5 Ti4 128.19(6) . . ?
O15 Ti5 O12 93.29(8) . . ?
O15 Ti5 O13 165.19(8) . . ?
O15 Ti5 N5 120.35(8) . . ?
O16 Ti5 Ti4 93.62(6) . . ?
O16 Ti5 O12 108.89(7) . . ?
O16 Ti5 O13 91.13(8) . . ?
O16 Ti5 O15 86.89(8) . . ?
O16 Ti5 N5 82.45(8) . . ?
N5 Ti5 Ti4 111.00(6) . . ?
Ti1 O1 Ti2 109.23(8) . . ?
C1 O1 Ti1 126.05(16) . . ?
C1 O1 Ti2 124.56(16) . . ?
C5 O2 Ti1 127.1(2) . . ?
Ti1 O3 Ti2 106.57(8) . . ?
C6 O3 Ti1 125.01(16) . . ?
C6 O3 Ti2 125.77(15) . . ?
C9 O4 Ti1 125.59(19) . . ?
Ti2 O5 Ti3 95.09(7) . . ?
C11 O5 Ti2 134.45(16) . . ?
C11 O5 Ti3 124.71(16) . . ?
C15 O6 Ti3 121.80(16) . . ?
Ti3 O7 Ti2 108.67(9) . . ?
C16 O8 Ti3 126.12(17) . . ?
Ti4 O9 Ti3 168.06(11) . . ?
C19 O10 Ti4 125.34(16) . . ?
C24 O11 Ti4 130.75(18) . . ?
Ti5 O12 Ti4 106.54(8) . . ?
C23 O12 Ti4 113.24(14) . . ?
C23 O12 Ti5 122.56(15) . . ?
Ti5 O13 Ti4 105.53(8) . . ?
C27 O13 Ti4 125.59(16) . . ?
C27 O13 Ti5 122.12(15) . . ?
C31 O14 Ti5 127.26(16) . . ?
C32 O15 Ti5 131.82(17) . . ?
Ti2 O16 Ti5 166.16(11) . . ?
C35 O17 Ti2 136.08(17) . . ?
C2 N1 Ti1 106.81(16) . . ?
C2 N1 C3 110.0(2) . . ?
C2 N1 C4 111.9(2) . . ?
C3 N1 Ti1 114.41(19) . . ?
C3 N1 C4 110.3(2) . . ?
C4 N1 Ti1 103.17(18) . . ?
C7 N2 Ti1 106.85(18) . . ?
C7 N2 C8 112.9(2) . . ?
C7 N2 C10 110.4(3) . . ?
C8 N2 Ti1 102.41(18) . . ?
C8 N2 C10 110.2(3) . . ?
C10 N2 Ti1 114.0(2) . . ?
C12 N3 Ti3 106.28(15) . . ?
C12 N3 C13 110.2(2) . . ?
C12 N3 C14 111.9(2) . . ?
C13 N3 Ti3 112.04(18) . . ?
C14 N3 Ti3 105.62(16) . . ?
C14 N3 C13 110.6(2) . . ?
C20 N4 Ti4 100.75(15) . . ?
C20 N4 C22 112.4(2) . . ?
C21 N4 Ti4 115.30(16) . . ?
C21 N4 C20 109.8(2) . . ?
C21 N4 C22 110.0(2) . . ?
C22 N4 Ti4 108.35(15) . . ?
C28 N5 Ti5 107.03(15) . . ?
C28 N5 C29 109.9(2) . . ?
C28 N5 C30 111.2(2) . . ?
C29 N5 Ti5 111.25(16) . . ?
C30 N5 Ti5 106.43(15) . . ?
C30 N5 C29 111.0(2) . . ?
O1 C1 H1A 110.3 . . ?
O1 C1 H1B 110.3 . . ?
O1 C1 C2 107.0(2) . . ?
H1A C1 H1B 108.6 . . ?
C2 C1 H1A 110.3 . . ?
C2 C1 H1B 110.3 . . ?
N1 C2 C1 109.1(2) . . ?
N1 C2 H2A 109.9 . . ?
N1 C2 H2B 109.9 . . ?
C1 C2 H2A 109.9 . . ?
C1 C2 H2B 109.9 . . ?
H2A C2 H2B 108.3 . . ?
N1 C3 H3A 109.5 . . ?
N1 C3 H3B 109.5 . . ?
N1 C3 H3C 109.5 . . ?
H3A C3 H3B 109.5 . . ?
H3A C3 H3C 109.5 . . ?
H3B C3 H3C 109.5 . . ?
N1 C4 H4A 110.2 . . ?
N1 C4 H4B 110.2 . . ?
N1 C4 C5 107.4(3) . . ?
H4A C4 H4B 108.5 . . ?
C5 C4 H4A 110.2 . . ?
C5 C4 H4B 110.2 . . ?
O2 C5 C4 107.3(2) . . ?
O2 C5 H5A 110.3 . . ?
O2 C5 H5B 110.3 . . ?
C4 C5 H5A 110.3 . . ?
C4 C5 H5B 110.3 . . ?
H5A C5 H5B 108.5 . . ?
O3 C6 H6A 110.3 . . ?
O3 C6 H6B 110.3 . . ?
O3 C6 C7 107.1(2) . . ?
H6A C6 H6B 108.5 . . ?
C7 C6 H6A 110.3 . . ?
C7 C6 H6B 110.3 . . ?
N2 C7 C6 107.8(2) . . ?
N2 C7 H7A 110.1 . . ?
N2 C7 H7B 110.1 . . ?
C6 C7 H7A 110.1 . . ?
C6 C7 H7B 110.1 . . ?
H7A C7 H7B 108.5 . . ?
N2 C8 H8A 110.3 . . ?
N2 C8 H8B 110.3 . . ?
N2 C8 C9 106.9(2) . . ?
H8A C8 H8B 108.6 . . ?
C9 C8 H8A 110.3 . . ?
C9 C8 H8B 110.3 . . ?
O4 C9 C8 107.2(2) . . ?
O4 C9 H9A 110.3 . . ?
O4 C9 H9B 110.3 . . ?
C8 C9 H9A 110.3 . . ?
C8 C9 H9B 110.3 . . ?
H9A C9 H9B 108.5 . . ?
N2 C10 H10A 109.5 . . ?
N2 C10 H10B 109.5 . . ?
N2 C10 H10C 109.5 . . ?
H10A C10 H10B 109.5 . . ?
H10A C10 H10C 109.5 . . ?
H10B C10 H10C 109.5 . . ?
O5 C11 H11A 110.0 . . ?
O5 C11 H11B 110.0 . . ?
O5 C11 C12 108.4(2) . . ?
H11A C11 H11B 108.4 . . ?
C12 C11 H11A 110.0 . . ?
C12 C11 H11B 110.0 . . ?
N3 C12 C11 110.1(2) . . ?
N3 C12 H12A 109.6 . . ?
N3 C12 H12B 109.6 . . ?
C11 C12 H12A 109.6 . . ?
C11 C12 H12B 109.6 . . ?
H12A C12 H12B 108.1 . . ?
N3 C13 H13A 109.5 . . ?
N3 C13 H13B 109.5 . . ?
N3 C13 H13C 109.5 . . ?
H13A C13 H13B 109.5 . . ?
H13A C13 H13C 109.5 . . ?
H13B C13 H13C 109.5 . . ?
N3 C14 H14A 110.1 . . ?
N3 C14 H14B 110.1 . . ?
N3 C14 C15 108.0(2) . . ?
H14A C14 H14B 108.4 . . ?
C15 C14 H14A 110.1 . . ?
C15 C14 H14B 110.1 . . ?
O6 C15 C14 106.9(2) . . ?
O6 C15 H15A 110.3 . . ?
O6 C15 H15B 110.3 . . ?
C14 C15 H15A 110.3 . . ?
C14 C15 H15B 110.3 . . ?
H15A C15 H15B 108.6 . . ?
O8 C16 H16 108.4 . . ?
O8 C16 C17 109.6(2) . . ?
O8 C16 C18 110.2(2) . . ?
C17 C16 H16 108.4 . . ?
C18 C16 H16 108.4 . . ?
C18 C16 C17 111.8(2) . . ?
F1 C17 F2 107.1(3) . . ?
F1 C17 F3 106.7(3) . . ?
F1 C17 C16 110.1(2) . . ?
F2 C17 F3 107.1(3) . . ?
F2 C17 C16 113.4(3) . . ?
F3 C17 C16 112.1(3) . . ?
F4 C18 F5 106.8(2) . . ?
F4 C18 F6 106.9(2) . . ?
F4 C18 C16 113.2(2) . . ?
F5 C18 C16 112.3(2) . . ?
F6 C18 F5 106.9(2) . . ?
F6 C18 C16 110.4(2) . . ?
O10 C19 H19A 109.8 . . ?
O10 C19 H19B 109.8 . . ?
O10 C19 C20 109.2(2) . . ?
H19A C19 H19B 108.3 . . ?
C20 C19 H19A 109.8 . . ?
C20 C19 H19B 109.8 . . ?
N4 C20 C19 109.3(2) . . ?
N4 C20 H20A 109.8 . . ?
N4 C20 H20B 109.8 . . ?
C19 C20 H20A 109.8 . . ?
C19 C20 H20B 109.8 . . ?
H20A C20 H20B 108.3 . . ?
N4 C21 H21A 109.5 . . ?
N4 C21 H21B 109.5 . . ?
N4 C21 H21C 109.5 . . ?
H21A C21 H21B 109.5 . . ?
H21A C21 H21C 109.5 . . ?
H21B C21 H21C 109.5 . . ?
N4 C22 H22A 109.2 . . ?
N4 C22 H22B 109.2 . . ?
N4 C22 C23 112.1(2) . . ?
H22A C22 H22B 107.9 . . ?
C23 C22 H22A 109.2 . . ?
C23 C22 H22B 109.2 . . ?
O12 C23 C22 109.34(19) . . ?
O12 C23 H23A 109.8 . . ?
O12 C23 H23B 109.8 . . ?
C22 C23 H23A 109.8 . . ?
C22 C23 H23B 109.8 . . ?
H23A C23 H23B 108.3 . . ?
O11 C24 H24 109.4 . . ?
O11 C24 C25 109.8(3) . . ?
O11 C24 C26 107.5(3) . . ?
C25 C24 H24 109.4 . . ?
C25 C24 C26 111.2(3) . . ?
C26 C24 H24 109.4 . . ?
F7 C25 F8 107.1(3) . . ?
F7 C25 C24 113.2(3) . . ?
F8 C25 C24 111.1(4) . . ?
F9 C25 F7 107.5(4) . . ?
F9 C25 F8 105.5(4) . . ?
F9 C25 C24 112.0(3) . . ?
F10 C26 F11 107.3(3) . . ?
F10 C26 C24 109.6(2) . . ?
F11 C26 C24 111.8(3) . . ?
F12 C26 F10 106.5(3) . . ?
F12 C26 F11 107.3(2) . . ?
F12 C26 C24 114.0(3) . . ?
O13 C27 H27A 109.8 . . ?
O13 C27 H27B 109.8 . . ?
O13 C27 C28 109.6(2) . . ?
H27A C27 H27B 108.2 . . ?
C28 C27 H27A 109.8 . . ?
C28 C27 H27B 109.8 . . ?
N5 C28 C27 109.9(2) . . ?
N5 C28 H28A 109.7 . . ?
N5 C28 H28B 109.7 . . ?
C27 C28 H28A 109.7 . . ?
C27 C28 H28B 109.7 . . ?
H28A C28 H28B 108.2 . . ?
N5 C29 H29A 109.5 . . ?
N5 C29 H29B 109.5 . . ?
N5 C29 H29C 109.5 . . ?
H29A C29 H29B 109.5 . . ?
H29A C29 H29C 109.5 . . ?
H29B C29 H29C 109.5 . . ?
N5 C30 H30A 110.2 . . ?
N5 C30 H30B 110.2 . . ?
N5 C30 C31 107.8(2) . . ?
H30A C30 H30B 108.5 . . ?
C31 C30 H30A 110.2 . . ?
C31 C30 H30B 110.2 . . ?
O14 C31 C30 106.6(2) . . ?
O14 C31 H31A 110.4 . . ?
O14 C31 H31B 110.4 . . ?
C30 C31 H31A 110.4 . . ?
C30 C31 H31B 110.4 . . ?
H31A C31 H31B 108.6 . . ?
O15 C32 H32 108.8 . . ?
O15 C32 C33 109.4(2) . . ?
O15 C32 C34 110.3(2) . . ?
C33 C32 H32 108.8 . . ?
C33 C32 C34 110.6(2) . . ?
C34 C32 H32 108.8 . . ?
F13 C33 C32 113.0(3) . . ?
F14 C33 F13 105.8(3) . . ?
F14 C33 F15 107.6(3) . . ?
F14 C33 C32 111.0(2) . . ?
F15 C33 F13 106.7(3) . . ?
F15 C33 C32 112.4(3) . . ?
F16 C34 F17 106.6(3) . . ?
F16 C34 F18 106.6(3) . . ?
F16 C34 C32 112.7(3) . . ?
F17 C34 F18 107.0(3) . . ?
F17 C34 C32 113.3(3) . . ?
F18 C34 C32 110.2(2) . . ?
O17 C35 H35 108.8 . . ?
O17 C35 C36 109.8(3) . . ?
O17 C35 C37 110.0(2) . . ?
C36 C35 H35 108.8 . . ?
C37 C35 H35 108.8 . . ?
C37 C35 C36 110.6(3) . . ?
F19 C36 F20 106.3(3) . . ?
F19 C36 C35 110.3(3) . . ?
F20 C36 C35 112.3(4) . . ?
F21 C36 F19 107.3(4) . . ?
F21 C36 F20 107.3(3) . . ?
F21 C36 C35 113.0(3) . . ?
F22 C37 F23 107.3(3) . . ?
F22 C37 F24 107.6(3) . . ?
F22 C37 C35 110.3(3) . . ?
F23 C37 C35 111.6(3) . . ?
F24 C37 F23 106.0(3) . . ?
F24 C37 C35 113.7(3) . . ?
Cl1 C38 Cl2 114.6(5) . . ?
Cl1 C38 Cl3 114.9(6) . . ?
Cl1 C38 H38 105.9 . . ?
Cl2 C38 H38 105.9 . . ?
Cl3 C38 Cl2 108.8(5) . . ?
Cl3 C38 H38 105.9 . . ?

loop_
_geom_bond_atom_site_label_1
_geom_bond_atom_site_label_2
_geom_bond_distance
_geom_bond_site_symmetry_2
_geom_bond_publ_flag
Ti1 Ti2 3.2935(6) . ?
Ti1 O1 1.9499(18) . ?
Ti1 O2 1.830(2) . ?
Ti1 O3 1.9429(19) . ?
Ti1 O4 1.841(2) . ?
Ti1 N1 2.302(2) . ?
Ti1 N2 2.259(3) . ?
Ti2 Ti3 2.9824(6) . ?
Ti2 O1 2.0885(18) . ?
Ti2 O3 2.1625(18) . ?
Ti2 O5 1.9967(17) . ?
Ti2 O7 1.8400(18) . ?
Ti2 O16 1.7832(17) . ?
Ti2 O17 1.9317(18) . ?
Ti3 O5 2.0454(18) . ?
Ti3 O6 1.8918(19) . ?
Ti3 O7 1.8308(18) . ?
Ti3 O8 1.9390(19) . ?
Ti3 O9 1.9172(18) . ?
Ti3 N3 2.315(2) . ?
Ti4 Ti5 3.2526(6) . ?
Ti4 O9 1.7421(18) . ?
Ti4 O10 1.8729(18) . ?
Ti4 O11 1.9122(19) . ?
Ti4 O12 2.0913(18) . ?
Ti4 O13 2.0442(18) . ?
Ti4 N4 2.359(2) . ?
Ti5 O12 1.9660(17) . ?
Ti5 O13 2.0411(18) . ?
Ti5 O14 1.8518(18) . ?
Ti5 O15 1.9428(18) . ?
Ti5 O16 1.8682(18) . ?
Ti5 N5 2.261(2) . ?
F1 C17 1.318(4) . ?
F2 C17 1.329(4) . ?
F3 C17 1.334(4) . ?
F4 C18 1.329(3) . ?
F5 C18 1.337(3) . ?
F6 C18 1.332(4) . ?
F7 C25 1.341(4) . ?
F8 C25 1.376(6) . ?
F9 C25 1.279(5) . ?
F10 C26 1.329(4) . ?
F11 C26 1.353(4) . ?
F12 C26 1.325(4) . ?
F13 C33 1.337(4) . ?
F14 C33 1.328(4) . ?
F15 C33 1.335(4) . ?
F16 C34 1.331(4) . ?
F17 C34 1.336(4) . ?
F18 C34 1.336(4) . ?
F19 C36 1.328(4) . ?
F20 C36 1.338(4) . ?
F21 C36 1.325(5) . ?
F22 C37 1.323(4) . ?
F23 C37 1.346(4) . ?
F24 C37 1.330(4) . ?
O1 C1 1.427(3) . ?
O2 C5 1.412(4) . ?
O3 C6 1.438(3) . ?
O4 C9 1.418(4) . ?
O5 C11 1.420(3) . ?
O6 C15 1.414(3) . ?
O8 C16 1.375(3) . ?
O10 C19 1.416(3) . ?
O11 C24 1.376(3) . ?
O12 C23 1.435(3) . ?
O13 C27 1.426(3) . ?
O14 C31 1.414(3) . ?
O15 C32 1.367(3) . ?
O17 C35 1.358(3) . ?
N1 C2 1.477(4) . ?
N1 C3 1.480(4) . ?
N1 C4 1.485(4) . ?
N2 C7 1.479(4) . ?
N2 C8 1.483(4) . ?
N2 C10 1.486(4) . ?
N3 C12 1.478(4) . ?
N3 C13 1.479(4) . ?
N3 C14 1.479(4) . ?
N4 C20 1.480(3) . ?
N4 C21 1.476(3) . ?
N4 C22 1.484(3) . ?
N5 C28 1.479(3) . ?
N5 C29 1.486(3) . ?
N5 C30 1.482(3) . ?
C1 H1A 0.9900 . ?
C1 H1B 0.9900 . ?
C1 C2 1.515(4) . ?
C2 H2A 0.9900 . ?
C2 H2B 0.9900 . ?
C3 H3A 0.9800 . ?
C3 H3B 0.9800 . ?
C3 H3C 0.9800 . ?
C4 H4A 0.9900 . ?
C4 H4B 0.9900 . ?
C4 C5 1.527(5) . ?
C5 H5A 0.9900 . ?
C5 H5B 0.9900 . ?
C6 H6A 0.9900 . ?
C6 H6B 0.9900 . ?
C6 C7 1.516(4) . ?
C7 H7A 0.9900 . ?
C7 H7B 0.9900 . ?
C8 H8A 0.9900 . ?
C8 H8B 0.9900 . ?
C8 C9 1.521(5) . ?
C9 H9A 0.9900 . ?
C9 H9B 0.9900 . ?
C10 H10A 0.9800 . ?
C10 H10B 0.9800 . ?
C10 H10C 0.9800 . ?
C11 H11A 0.9900 . ?
C11 H11B 0.9900 . ?
C11 C12 1.530(4) . ?
C12 H12A 0.9900 . ?
C12 H12B 0.9900 . ?
C13 H13A 0.9800 . ?
C13 H13B 0.9800 . ?
C13 H13C 0.9800 . ?
C14 H14A 0.9900 . ?
C14 H14B 0.9900 . ?
C14 C15 1.516(4) . ?
C15 H15A 0.9900 . ?
C15 H15B 0.9900 . ?
C16 H16 1.0000 . ?
C16 C17 1.530(4) . ?
C16 C18 1.528(4) . ?
C19 H19A 0.9900 . ?
C19 H19B 0.9900 . ?
C19 C20 1.523(4) . ?
C20 H20A 0.9900 . ?
C20 H20B 0.9900 . ?
C21 H21A 0.9800 . ?
C21 H21B 0.9800 . ?
C21 H21C 0.9800 . ?
C22 H22A 0.9900 . ?
C22 H22B 0.9900 . ?
C22 C23 1.526(4) . ?
C23 H23A 0.9900 . ?
C23 H23B 0.9900 . ?
C24 H24 1.0000 . ?
C24 C25 1.524(5) . ?
C24 C26 1.538(4) . ?
C27 H27A 0.9900 . ?
C27 H27B 0.9900 . ?
C27 C28 1.532(4) . ?
C28 H28A 0.9900 . ?
C28 H28B 0.9900 . ?
C29 H29A 0.9800 . ?
C29 H29B 0.9800 . ?
C29 H29C 0.9800 . ?
C30 H30A 0.9900 . ?
C30 H30B 0.9900 . ?
C30 C31 1.514(4) . ?
C31 H31A 0.9900 . ?
C31 H31B 0.9900 . ?
C32 H32 1.0000 . ?
C32 C33 1.531(4) . ?
C32 C34 1.532(4) . ?
C35 H35 1.0000 . ?
C35 C36 1.537(5) . ?
C35 C37 1.524(4) . ?
Cl1 C38 1.657(11) . ?
Cl2 C38 1.751(9) . ?
Cl3 C38 1.739(9) . ?
C38 H38 1.0000 . ?

loop_
_geom_torsion_atom_site_label_1
_geom_torsion_atom_site_label_2
_geom_torsion_atom_site_label_3
_geom_torsion_atom_site_label_4
_geom_torsion
_geom_torsion_site_symmetry_1
_geom_torsion_site_symmetry_2
_geom_torsion_site_symmetry_3
_geom_torsion_site_symmetry_4
_geom_torsion_publ_flag
Ti1 Ti2 O7 Ti3 80.43(9) . . . . ?
Ti1 Ti2 O16 Ti5 -121.7(4) . . . . ?
Ti1 O1 C1 C2 -22.0(3) . . . . ?
Ti1 O2 C5 C4 -19.2(4) . . . . ?
Ti1 O3 C6 C7 -17.4(3) . . . . ?
Ti1 O4 C9 C8 -12.3(3) . . . . ?
Ti1 N1 C2 C1 -41.0(3) . . . . ?
Ti1 N1 C4 C5 -43.1(3) . . . . ?
Ti1 N2 C7 C6 -44.5(3) . . . . ?
Ti1 N2 C8 C9 -47.2(2) . . . . ?
Ti2 Ti1 O2 C5 102.9(3) . . . . ?
Ti2 Ti1 O4 C9 96.0(2) . . . . ?
Ti2 Ti3 O6 C15 129.80(19) . . . . ?
Ti2 O1 C1 C2 163.05(17) . . . . ?
Ti2 O3 C6 C7 -176.42(17) . . . . ?
Ti2 O5 C11 C12 145.31(19) . . . . ?
Ti2 O17 C35 C36 -126.9(2) . . . . ?
Ti2 O17 C35 C37 111.1(3) . . . . ?
Ti3 Ti2 O16 Ti5 2.8(5) . . . . ?
Ti3 O5 C11 C12 -0.9(3) . . . . ?
Ti3 O6 C15 C14 -42.6(3) . . . . ?
Ti3 O8 C16 C17 133.9(2) . . . . ?
Ti3 O8 C16 C18 -102.7(2) . . . . ?
Ti3 N3 C12 C11 -44.7(2) . . . . ?
Ti3 N3 C14 C15 -35.2(3) . . . . ?
Ti4 Ti5 O14 C31 -109.8(2) . . . . ?
Ti4 Ti5 O16 Ti2 -10.6(5) . . . . ?
Ti4 O10 C19 C20 9.0(3) . . . . ?
Ti4 O11 C24 C25 100.5(3) . . . . ?
Ti4 O11 C24 C26 -138.3(2) . . . . ?
Ti4 O12 C23 C22 -51.6(2) . . . . ?
Ti4 O13 C27 C28 -153.30(17) . . . . ?
Ti4 N4 C20 C19 44.8(2) . . . . ?
Ti4 N4 C22 C23 -16.8(2) . . . . ?
Ti5 Ti4 O9 Ti3 -46.4(6) . . . . ?
Ti5 Ti4 O10 C19 90.1(2) . . . . ?
Ti5 O12 C23 C22 78.4(2) . . . . ?
Ti5 O13 C27 C28 -6.4(3) . . . . ?
Ti5 O14 C31 C30 24.9(3) . . . . ?
Ti5 O15 C32 C33 130.9(2) . . . . ?
Ti5 O15 C32 C34 -107.2(3) . . . . ?
Ti5 N5 C28 C27 43.1(2) . . . . ?
Ti5 N5 C30 C31 39.0(2) . . . . ?
O1 Ti1 O2 C5 61.2(3) . . . . ?
O1 Ti1 O4 C9 134.3(2) . . . . ?
O1 Ti2 O7 Ti3 62.80(19) . . . . ?
O1 Ti2 O16 Ti5 -125.7(5) . . . . ?
O1 C1 C2 N1 40.9(3) . . . . ?
O2 Ti1 O4 C9 -85.1(2) . . . . ?
O3 Ti1 O2 C5 141.3(3) . . . . ?
O3 Ti1 O4 C9 53.4(2) . . . . ?
O3 Ti2 O7 Ti3 96.50(9) . . . . ?
O3 Ti2 O16 Ti5 -135.9(4) . . . . ?
O3 C6 C7 N2 40.5(3) . . . . ?
O4 Ti1 O2 C5 -75.9(3) . . . . ?
O5 Ti2 O7 Ti3 7.68(9) . . . . ?
O5 Ti2 O16 Ti5 -40.1(5) . . . . ?
O5 Ti3 O6 C15 89.1(2) . . . . ?
O5 Ti3 O7 Ti2 -7.53(8) . . . . ?
O5 C11 C12 N3 32.1(3) . . . . ?
O6 Ti3 O7 Ti2 -97.97(10) . . . . ?
O7 Ti2 O16 Ti5 38.5(5) . . . . ?
O7 Ti3 O6 C15 166.7(2) . . . . ?
O8 Ti3 O6 C15 -91.8(2) . . . . ?
O8 Ti3 O7 Ti2 170.80(9) . . . . ?
O8 C16 C17 F1 -55.4(3) . . . . ?
O8 C16 C17 F2 64.6(3) . . . . ?
O8 C16 C17 F3 -174.0(3) . . . . ?
O8 C16 C18 F4 -57.2(3) . . . . ?
O8 C16 C18 F5 -178.2(2) . . . . ?
O8 C16 C18 F6 62.6(3) . . . . ?
O9 Ti3 O6 C15 -12.5(3) . . . . ?
O9 Ti3 O7 Ti2 81.69(10) . . . . ?
O9 Ti4 O10 C19 -170.5(2) . . . . ?
O10 Ti4 O9 Ti3 -172.8(5) . . . . ?
O10 C19 C20 N4 -39.5(3) . . . . ?
O11 Ti4 O9 Ti3 84.4(6) . . . . ?
O11 Ti4 O10 C19 -67.2(2) . . . . ?
O11 C24 C25 F7 -178.5(4) . . . . ?
O11 C24 C25 F8 60.9(4) . . . . ?
O11 C24 C25 F9 -56.8(5) . . . . ?
O11 C24 C26 F10 67.1(3) . . . . ?
O11 C24 C26 F11 -174.0(2) . . . . ?
O11 C24 C26 F12 -52.1(4) . . . . ?
O12 Ti4 O9 Ti3 -81.2(6) . . . . ?
O12 Ti4 O10 C19 89.0(2) . . . . ?
O12 Ti5 O14 C31 -147.3(2) . . . . ?
O12 Ti5 O16 Ti2 25.1(5) . . . . ?
O13 Ti4 O9 Ti3 -9.3(6) . . . . ?
O13 Ti4 O10 C19 55.6(3) . . . . ?
O13 Ti5 O14 C31 -72.7(2) . . . . ?
O13 Ti5 O16 Ti2 -47.8(5) . . . . ?
O13 C27 C28 N5 -26.4(3) . . . . ?
O14 Ti5 O16 Ti2 -162.0(4) . . . . ?
O15 Ti5 O14 C31 119.6(2) . . . . ?
O15 Ti5 O16 Ti2 117.5(5) . . . . ?
O15 C32 C33 F13 62.1(3) . . . . ?
O15 C32 C33 F14 -56.6(3) . . . . ?
O15 C32 C33 F15 -177.0(3) . . . . ?
O15 C32 C34 F16 179.6(2) . . . . ?
O15 C32 C34 F17 -59.2(3) . . . . ?
O15 C32 C34 F18 60.6(3) . . . . ?
O16 Ti2 O7 Ti3 -81.85(10) . . . . ?
O16 Ti5 O14 C31 39.4(3) . . . . ?
O17 Ti2 O7 Ti3 -178.30(9) . . . . ?
O17 Ti2 O16 Ti5 140.5(5) . . . . ?
O17 C35 C36 F19 50.8(4) . . . . ?
O17 C35 C36 F20 169.1(3) . . . . ?
O17 C35 C36 F21 -69.3(3) . . . . ?
O17 C35 C37 F22 -66.8(3) . . . . ?
O17 C35 C37 F23 174.1(3) . . . . ?
O17 C35 C37 F24 54.1(4) . . . . ?
N1 Ti1 O2 C5 -4.5(3) . . . . ?
N1 Ti1 O4 C9 -153.3(2) . . . . ?
N1 C4 C5 O2 42.1(3) . . . . ?
N2 Ti1 O2 C5 -145.2(3) . . . . ?
N2 Ti1 O4 C9 -11.9(2) . . . . ?
N2 C8 C9 O4 41.4(3) . . . . ?
N3 Ti3 O6 C15 17.5(2) . . . . ?
N3 Ti3 O7 Ti2 -10.6(2) . . . . ?
N3 C14 C15 O6 49.0(3) . . . . ?
N4 Ti4 O10 C19 13.2(2) . . . . ?
N4 C22 C23 O12 43.5(3) . . . . ?
N5 Ti5 O14 C31 -2.3(2) . . . . ?
N5 Ti5 O16 Ti2 -121.3(5) . . . . ?
N5 C30 C31 O14 -40.8(3) . . . . ?
C2 N1 C4 C5 -157.6(2) . . . . ?
C3 N1 C2 C1 -165.8(2) . . . . ?
C3 N1 C4 C5 79.5(3) . . . . ?
C4 N1 C2 C1 71.2(3) . . . . ?
C7 N2 C8 C9 -161.7(2) . . . . ?
C8 N2 C7 C6 67.3(3) . . . . ?
C10 N2 C7 C6 -168.9(3) . . . . ?
C10 N2 C8 C9 74.4(3) . . . . ?
C12 N3 C14 C15 -150.5(2) . . . . ?
C13 N3 C12 C11 -166.3(2) . . . . ?
C13 N3 C14 C15 86.2(3) . . . . ?
C14 N3 C12 C11 70.1(3) . . . . ?
C17 C16 C18 F4 64.9(3) . . . . ?
C17 C16 C18 F5 -56.1(3) . . . . ?
C17 C16 C18 F6 -175.3(2) . . . . ?
C18 C16 C17 F1 -177.9(3) . . . . ?
C18 C16 C17 F2 -57.9(3) . . . . ?
C18 C16 C17 F3 63.5(3) . . . . ?
C20 N4 C22 C23 93.6(3) . . . . ?
C21 N4 C20 C19 166.8(2) . . . . ?
C21 N4 C22 C23 -143.7(2) . . . . ?
C22 N4 C20 C19 -70.4(3) . . . . ?
C25 C24 C26 F10 -172.6(3) . . . . ?
C25 C24 C26 F11 -53.7(4) . . . . ?
C25 C24 C26 F12 68.1(4) . . . . ?
C26 C24 C25 F7 62.6(5) . . . . ?
C26 C24 C25 F8 -58.0(4) . . . . ?
C26 C24 C25 F9 -175.7(4) . . . . ?
C28 N5 C30 C31 155.2(2) . . . . ?
C29 N5 C28 C27 164.1(2) . . . . ?
C29 N5 C30 C31 -82.1(3) . . . . ?
C30 N5 C28 C27 -72.7(3) . . . . ?
C33 C32 C34 F16 -59.2(3) . . . . ?
C33 C32 C34 F17 62.0(3) . . . . ?
C33 C32 C34 F18 -178.2(3) . . . . ?
C34 C32 C33 F13 -59.7(3) . . . . ?
C34 C32 C33 F14 -178.3(3) . . . . ?
C34 C32 C33 F15 61.2(4) . . . . ?
C36 C35 C37 F22 171.8(3) . . . . ?
C36 C35 C37 F23 52.6(4) . . . . ?
C36 C35 C37 F24 -67.4(4) . . . . ?
C37 C35 C36 F19 172.4(3) . . . . ?
C37 C35 C36 F20 -69.2(4) . . . . ?
C37 C35 C36 F21 52.4(4) . . . . ?

loop_
_exptl_oxdiff_crystal_face_indexfrac_h
_exptl_oxdiff_crystal_face_indexfrac_k
_exptl_oxdiff_crystal_face_indexfrac_l
_exptl_oxdiff_crystal_face_x
_exptl_oxdiff_crystal_face_y
_exptl_oxdiff_crystal_face_z
0.9993 0.0005 0.9973 -0.0790 -0.0780 0.0242
-1.9982 -0.0008 -0.9956 0.1151 0.1701 -0.0359
0.0000 1.9984 0.9997 0.0229 0.0165 0.2347
3.9658 -0.9448 -20.1517 0.6894 -0.6540 -0.3117
-5.3328 -1.0987 18.8088 -0.6494 0.7587 0.0517
-2.1290 -8.4089 -1.1360 -0.1508 0.1709 -0.9737
-2.8684 5.1991 16.3969 -0.4281 0.5040 0.7502
0.9978 1.9985 -1.9991 0.1153 -0.1183 0.2087
-0.0004 -0.0001 -0.9990 0.0429 -0.0142 -0.0126
0.2314 3.4441 19.5015 -0.7314 0.2603 0.6303
0.9521 7.2810 -11.4227 0.6949 -0.2425 0.6769
0.0002 -0.9991 -0.0003 -0.0329 -0.0011 -0.1110
8.9271 0.8751 -11.1416 0.1829 -0.9812 0.0617

loop_
_smtbx_masks_void_nr
_smtbx_masks_void_average_x
_smtbx_masks_void_average_y
_smtbx_masks_void_average_z
_smtbx_masks_void_volume
_smtbx_masks_void_count_electrons
_smtbx_masks_void_content
1 0.000 -0.310 0.000 301.9 83.9 ?
2 0.000 -0.215 0.500 301.9 83.9 ?
3 -0.076 0.107 0.740 17.0 0.0 ?
4 -0.076 0.393 0.240 17.0 0.0 ?
5 0.076 0.607 0.760 17.0 0.0 ?
6 0.076 0.893 0.260 17.0 0.0 ?
7 0.295 0.603 0.226 23.2 0.0 ?
8 0.295 0.897 0.726 23.2 0.0 ?
9 0.369 0.201 0.133 8.5 0.0 ?
10 0.369 0.299 0.633 8.5 0.0 ?
11 0.631 0.701 0.367 8.5 0.0 ?
12 0.631 0.799 0.867 8.5 0.0 ?
13 0.705 0.103 0.274 23.2 0.0 ?
14 0.705 0.397 0.774 23.2 0.0 ?
